data_2242458
loop_
_publ_author_name
'Laamari, Yassine'
'Ait Itto, Moulay Youssef'
'Riahi, Abdelkhalek'
'Chevreux, Sylviane'
'Auhmani, Aziz'
'Ketatni, El Mostafa'

_publ_section_title
;
 Crystal structure of
 (4b<i>S</i>,8a<i>R</i>)-1-isopropyl-4b,8,8-trimethyl-7-oxo-4b,7,8,8a,9,10-hexahydrophenanthren-2-yl
 acetate
;
_journal_coeditor_code XU5922
_journal_issue 5
_journal_name_full 'Acta Crystallographica Section E'
_journal_page_first 728
_journal_page_last 730
_journal_paper_doi 10.1107/S2056989018005510
_journal_volume 74
_journal_year 2018
_chemical_formula_iupac 'C22 H28 O3'
_chemical_formula_moiety 'C22 H28 O3'
_chemical_formula_sum 'C22 H28 O3'
_chemical_formula_weight 340.44
_chemical_name_systematic
'(4b<i>S</i>,8a<i>R</i>)-1-Isopropyl-4b,8,8-trimethyl-7-oxo-4b,7,8,8a,9,10-hexahydrophenanthren-2-yl acetate'
_space_group_crystal_system monoclinic
_space_group_IT_number 4
_space_group_name_Hall 'P 2yb'
_space_group_name_H-M_alt 'P 1 21 1'
_symmetry_space_group_name_Hall 'P 2yb'
_symmetry_space_group_name_H-M 'P 1 21 1'
_atom_sites_solution_hydrogens geom
_audit_creation_method SHELXL-2014/7
_cell_angle_alpha 90
_cell_angle_beta 102.2350(10)
_cell_angle_gamma 90
_cell_formula_units_Z 2
_cell_length_a 7.4103(2)
_cell_length_b 10.4681(3)
_cell_length_c 12.8121(3)
_cell_measurement_reflns_used 3909
_cell_measurement_temperature 100(2)
_cell_measurement_theta_max 74.530
_cell_measurement_theta_min 3.530
_cell_volume 971.28(4)
_computing_cell_refinement
;
SAINT (Bruker, 2012)
;
_computing_data_collection
;
APEX2 (Bruker, 2012)
;
_computing_data_reduction
;
SAINT (Bruker, 2012)
;
_computing_molecular_graphics
;
ORTEP-3 for Windows (Farrugia, 2012) and DIAMOND (Brandenburg et al.,
2012)
;
_computing_publication_material
;
PLATON (Spek, 2009) and publCIF (Westrip, 2010)
;
_computing_structure_refinement
;
SHELXL2014 (Sheldrick, 2015)
;
_computing_structure_solution
;
SHELXS2014 (Sheldrick, 2008)
;
_diffrn_ambient_temperature 100(2)
_diffrn_measured_fraction_theta_full 0.999
_diffrn_measured_fraction_theta_max 0.999
_diffrn_measurement_device_type 'D8 Venture CMOS area detector'
_diffrn_measurement_method '\f and \w scans'
_diffrn_radiation_type CuK\a
_diffrn_radiation_wavelength 1.54178
_diffrn_reflns_av_R_equivalents 0.0285
_diffrn_reflns_limit_h_max 9
_diffrn_reflns_limit_h_min -9
_diffrn_reflns_limit_k_max 13
_diffrn_reflns_limit_k_min -13
_diffrn_reflns_limit_l_max 15
_diffrn_reflns_limit_l_min -16
_diffrn_reflns_number 17946
_diffrn_reflns_theta_full 67.679
_diffrn_reflns_theta_max 74.530
_diffrn_reflns_theta_min 3.530
_exptl_absorpt_coefficient_mu 0.599
_exptl_absorpt_correction_type numerical
_exptl_absorpt_process_details
;
(SADABS; Bruker, 2012)
;
_exptl_crystal_colour colourless
_exptl_crystal_density_diffrn 1.164
_exptl_crystal_description block
_exptl_crystal_F_000 368
_exptl_crystal_size_max 0.41
_exptl_crystal_size_mid 0.30
_exptl_crystal_size_min 0.18
_refine_diff_density_max 0.160
_refine_diff_density_min -0.171
_refine_ls_abs_structure_details
;
Flack <i>x</i> determined using 1757 quotients
[(<i>I</i>^+^)-(<i>I</i>^-^)]/[(<i>I</i>^+^)+(<i>I</i>^-^)]
(Parsons <i>et al.</i>,  2013)
;
_refine_ls_abs_structure_Flack 0.02(5)
_refine_ls_extinction_method none
_refine_ls_goodness_of_fit_ref 1.050
_refine_ls_hydrogen_treatment constr
_refine_ls_matrix_type full
_refine_ls_number_parameters 252
_refine_ls_number_reflns 3909
_refine_ls_number_restraints 1
_refine_ls_restrained_S_all 1.050
_refine_ls_R_factor_all 0.0302
_refine_ls_R_factor_gt 0.0298
_refine_ls_shift/su_max 0.000
_refine_ls_shift/su_mean 0.000
_refine_ls_structure_factor_coef Fsqd
_refine_ls_weighting_details 'w=1/[\s^2^(Fo^2^)+(0.0376P)^2^+0.2106P] where P=(Fo^2^+2Fc^2^)/3'
_refine_ls_weighting_scheme calc
_refine_ls_wR_factor_gt 0.0761
_refine_ls_wR_factor_ref 0.0765
_reflns_number_gt 3852
_reflns_number_total 3909
_reflns_threshold_expression 'I > 2\s(I)'
_cod_data_source_file xu5922sup1.cif
_cod_data_source_block I
_cod_database_code 2242458
_shelx_space_group_comment
;
The symmetry employed for this shelxl refinement is uniquely defined
by the following loop, which should always be used as a source of
symmetry information in preference to the above space-group names.
They are only intended as comments.
;

loop_
_symmetry_equiv_pos_as_xyz
'x, y, z'
'-x, y+1/2, -z'

loop_
_atom_site_type_symbol
_atom_site_label
_atom_site_fract_x
_atom_site_fract_y
_atom_site_fract_z
_atom_site_U_iso_or_equiv
_atom_site_adp_type
_atom_site_calc_flag
_atom_site_occupancy
_atom_site_disorder_assembly
_atom_site_disorder_group
O O2 0.31864(16) -0.17015(11) 0.35741(9) 0.0169(2) Uani d 1 . .
O O3 0.57128(17) -0.12685(12) 0.48549(10) 0.0228(3) Uani d 1 . .
C C1 0.1762(2) 0.03631(15) 0.31947(13) 0.0149(3) Uani d 1 . .
C C2 0.3194(2) -0.04717(15) 0.31317(12) 0.0141(3) Uani d 1 . .
C C3 0.4591(2) -0.01616(16) 0.26178(12) 0.0165(3) Uani d 1 . .
H H3 0.5532 -0.0764 0.2575 0.020 Uiso calc 1 . .
C C4 0.4606(2) 0.10335(17) 0.21673(12) 0.0160(3) Uani d 1 . .
H H4 0.5571 0.1253 0.1817 0.019 Uiso calc 1 . .
C C4A 0.3228(2) 0.19262(15) 0.22171(12) 0.0140(3) Uani d 1 . .
C C4B 0.3352(2) 0.32561(16) 0.17177(13) 0.0167(3) Uani d 1 . .
C C5 0.3964(3) 0.31576(18) 0.06569(14) 0.0242(4) Uani d 1 . .
H H5 0.4747 0.2476 0.0544 0.029 Uiso calc 1 A 1
C C7 0.2283(3) 0.5140(2) -0.00216(14) 0.0262(4) Uani d 1 . .
C C8 0.1175(3) 0.51452(17) 0.08559(13) 0.0217(4) Uani d 1 . .
C C8A 0.1410(2) 0.38675(17) 0.14900(12) 0.0166(3) Uani d 1 . .
H H8A 0.0595 0.3243 0.1021 0.020 Uiso calc 1 . .
C C9 0.0693(2) 0.39088(17) 0.25247(13) 0.0195(3) Uani d 1 . .
H H9A 0.1618 0.4325 0.3095 0.023 Uiso calc 1 . .
H H9B -0.0461 0.4415 0.2413 0.023 Uiso calc 1 . .
C C10 0.0326(2) 0.25550(16) 0.28606(13) 0.0181(3) Uani d 1 . .
H H10A 0.0204 0.2569 0.3615 0.022 Uiso calc 1 . .
H H10B -0.0866 0.2260 0.2423 0.022 Uiso calc 1 . .
C C10A 0.1817(2) 0.16011(16) 0.27480(12) 0.0143(3) Uani d 1 . .
C C11 -0.0867(3) 0.5279(2) 0.02894(17) 0.0308(4) Uani d 1 . .
H H11A -0.1038 0.6076 -0.0122 0.046 Uiso calc 1 . .
H H11B -0.1639 0.5294 0.0823 0.046 Uiso calc 1 . .
H H11C -0.1223 0.4554 -0.0194 0.046 Uiso calc 1 . .
C C12 0.1723(4) 0.63433(19) 0.15482(19) 0.0409(6) Uani d 1 . .
H H12A 0.1463 0.7108 0.1101 0.061 Uiso calc 1 . .
H H12B 0.3044 0.6310 0.1874 0.061 Uiso calc 1 . .
H H12C 0.1011 0.6374 0.2111 0.061 Uiso calc 1 . .
C C13 0.4868(3) 0.40095(19) 0.24898(16) 0.0252(4) Uani d 1 . .
H H13A 0.5014 0.4854 0.2188 0.038 Uiso calc 1 . .
H H13B 0.6039 0.3543 0.2592 0.038 Uiso calc 1 . .
H H13C 0.4511 0.4109 0.3180 0.038 Uiso calc 1 . .
C C14 0.0212(2) -0.00178(18) 0.37495(14) 0.0220(4) Uani d 1 . .
H H14 -0.0789 0.0631 0.3538 0.026 Uiso calc 1 . .
C C15 0.0844(3) 0.0071(3) 0.49646(16) 0.0347(5) Uani d 1 . .
H H15A 0.1850 -0.0538 0.5209 0.052 Uiso calc 1 . .
H H15B -0.0193 -0.0132 0.5300 0.052 Uiso calc 1 . .
H H15C 0.1280 0.0939 0.5163 0.052 Uiso calc 1 . .
C C16 -0.0662(3) -0.1325(2) 0.3410(2) 0.0352(5) Uani d 1 . .
H H16A -0.0992 -0.1373 0.2629 0.053 Uiso calc 1 . .
H H16B -0.1774 -0.1433 0.3701 0.053 Uiso calc 1 . .
H H16C 0.0224 -0.2003 0.3685 0.053 Uiso calc 1 . .
C C17 0.4501(2) -0.19878(16) 0.44565(13) 0.0165(3) Uani d 1 . .
C C18 0.4186(3) -0.32928(18) 0.48463(16) 0.0285(4) Uani d 1 . .
H H18A 0.5095 -0.3469 0.5506 0.043 Uiso calc 1 . .
H H18B 0.4316 -0.3924 0.4302 0.043 Uiso calc 1 . .
H H18C 0.2939 -0.3344 0.4988 0.043 Uiso calc 1 . .
C C6 0.3407(7) 0.4028(4) -0.0124(3) 0.0322(13) Uani d 0.793(14) B 1
H H6 0.3774 0.3905 -0.0784 0.039 Uiso calc 0.793(14) B 1
C C6A 0.4227(16) 0.4506(11) 0.0182(8) 0.014(3) Uani d 0.207(14) B 2
H H6A 0.5335 0.4861 0.0047 0.017 Uiso calc 0.207(14) B 2
O O1 0.222(3) 0.6074(7) -0.0588(15) 0.040(3) Uani d 0.63(7) B 3
O O1A 0.185(3) 0.575(6) -0.084(3) 0.059(7) Uani d 0.37(7) B 4

loop_
_atom_site_aniso_label
_atom_site_aniso_U_11
_atom_site_aniso_U_22
_atom_site_aniso_U_33
_atom_site_aniso_U_12
_atom_site_aniso_U_13
_atom_site_aniso_U_23
O2 0.0188(5) 0.0125(5) 0.0173(5) -0.0001(4) -0.0009(4) 0.0017(4)
O3 0.0257(6) 0.0197(6) 0.0195(6) -0.0038(5) -0.0032(5) 0.0020(5)
C1 0.0147(7) 0.0179(8) 0.0122(7) 0.0008(6) 0.0026(6) 0.0017(6)
C2 0.0173(8) 0.0117(7) 0.0116(7) -0.0003(6) -0.0006(6) 0.0008(6)
C3 0.0167(7) 0.0189(8) 0.0139(7) 0.0058(6) 0.0028(6) -0.0016(6)
C4 0.0153(8) 0.0205(8) 0.0131(7) 0.0004(6) 0.0050(6) -0.0002(6)
C4A 0.0182(8) 0.0139(7) 0.0095(7) 0.0002(6) 0.0022(6) 0.0000(6)
C4B 0.0233(8) 0.0145(7) 0.0135(7) -0.0003(6) 0.0067(6) 0.0014(6)
C5 0.0375(10) 0.0191(8) 0.0201(8) 0.0019(8) 0.0153(7) 0.0021(7)
C7 0.0286(9) 0.0265(9) 0.0229(8) -0.0030(8) 0.0040(7) 0.0099(8)
C8 0.0302(9) 0.0153(8) 0.0193(8) 0.0023(7) 0.0043(7) 0.0048(7)
C8A 0.0248(8) 0.0129(7) 0.0124(7) 0.0018(6) 0.0043(6) 0.0017(6)
C9 0.0277(9) 0.0150(7) 0.0178(8) 0.0080(7) 0.0095(6) 0.0019(6)
C10 0.0223(8) 0.0177(8) 0.0166(8) 0.0066(6) 0.0093(6) 0.0047(6)
C10A 0.0173(7) 0.0152(7) 0.0105(7) 0.0031(6) 0.0030(6) 0.0009(5)
C11 0.0303(10) 0.0309(10) 0.0317(10) 0.0100(8) 0.0074(8) 0.0162(8)
C12 0.0713(17) 0.0125(9) 0.0354(11) 0.0019(9) 0.0030(11) 0.0015(8)
C13 0.0272(9) 0.0194(8) 0.0287(9) -0.0055(7) 0.0053(7) 0.0001(7)
C14 0.0174(8) 0.0239(9) 0.0272(9) 0.0060(7) 0.0103(7) 0.0119(7)
C15 0.0367(11) 0.0482(12) 0.0249(9) 0.0116(10) 0.0192(8) 0.0138(9)
C16 0.0174(8) 0.0298(11) 0.0587(13) -0.0018(8) 0.0084(8) 0.0144(10)
C17 0.0203(8) 0.0149(8) 0.0139(7) 0.0044(6) 0.0025(6) 0.0001(6)
C18 0.0363(11) 0.0171(9) 0.0273(10) -0.0016(8) -0.0037(8) 0.0071(7)
C6 0.048(3) 0.0312(18) 0.0220(14) 0.0010(19) 0.0181(16) 0.0045(13)
C6A 0.014(5) 0.016(5) 0.014(4) -0.010(4) 0.004(4) 0.001(4)
O1 0.042(5) 0.033(3) 0.051(4) 0.010(2) 0.026(3) 0.028(2)
O1A 0.033(5) 0.095(17) 0.048(8) 0.014(7) 0.012(5) 0.055(9)

loop_
_atom_type_symbol
_atom_type_description
_atom_type_scat_dispersion_real
_atom_type_scat_dispersion_imag
_atom_type_scat_source
C C 0.0181 0.0091 'International Tables Vol C Tables 4.2.6.8 and 6.1.1.4'
H H 0.0000 0.0000 'International Tables Vol C Tables 4.2.6.8 and 6.1.1.4'
O O 0.0492 0.0322 'International Tables Vol C Tables 4.2.6.8 and 6.1.1.4'

loop_
_geom_angle_atom_site_label_1
_geom_angle_atom_site_label_2
_geom_angle_atom_site_label_3
_geom_angle
C17 O2 C2 118.24(12)
C2 C1 C10A 117.54(14)
C2 C1 C14 121.45(14)
C10A C1 C14 120.98(14)
C3 C2 C1 122.65(15)
C3 C2 O2 118.38(14)
C1 C2 O2 118.92(14)
C2 C3 C4 119.16(15)
C2 C3 H3 120.4
C4 C3 H3 120.4
C3 C4 C4A 121.16(15)
C3 C4 H4 119.4
C4A C4 H4 119.4
C4 C4A C10A 119.13(14)
C4 C4A C4B 118.45(14)
C10A C4A C4B 122.38(14)
C5 C4B C4A 111.34(13)
C5 C4B C8A 107.50(13)
C4A C4B C8A 108.47(13)
C5 C4B C13 106.98(14)
C4A C4B C13 107.10(13)
C8A C4B C13 115.50(14)
C6 C5 C4B 120.85(18)
C4B C5 C6A 111.8(4)
C6 C5 H5 119.6
C4B C5 H5 119.6
O1 C7 C8 118.7(5)
O1A C7 C8 123.5(13)
C6 C7 C8 118.54(17)
C8 C7 C6A 120.1(3)
C7 C8 C11 106.34(15)
C7 C8 C12 108.06(17)
C11 C8 C12 108.06(18)
C7 C8 C8A 111.32(15)
C11 C8 C8A 108.33(15)
C12 C8 C8A 114.38(14)
C9 C8A C4B 109.20(13)
C9 C8A C8 114.04(14)
C4B C8A C8 116.83(14)
C9 C8A H8A 105.2
C4B C8A H8A 105.2
C8 C8A H8A 105.2
C10 C9 C8A 109.53(14)
C10 C9 H9A 109.8
C8A C9 H9A 109.8
C10 C9 H9B 109.8
C8A C9 H9B 109.8
H9A C9 H9B 108.2
C10A C10 C9 114.07(14)
C10A C10 H10A 108.7
C9 C10 H10A 108.7
C10A C10 H10B 108.7
C9 C10 H10B 108.7
H10A C10 H10B 107.6
C4A C10A C1 120.28(14)
C4A C10A C10 121.20(14)
C1 C10A C10 118.53(14)
C8 C11 H11A 109.5
C8 C11 H11B 109.5
H11A C11 H11B 109.5
C8 C11 H11C 109.5
H11A C11 H11C 109.5
H11B C11 H11C 109.5
C8 C12 H12A 109.5
C8 C12 H12B 109.5
H12A C12 H12B 109.5
C8 C12 H12C 109.5
H12A C12 H12C 109.5
H12B C12 H12C 109.5
C4B C13 H13A 109.5
C4B C13 H13B 109.5
H13A C13 H13B 109.5
C4B C13 H13C 109.5
H13A C13 H13C 109.5
H13B C13 H13C 109.5
C1 C14 C15 111.07(15)
C1 C14 C16 114.48(16)
C15 C14 C16 111.19(17)
C1 C14 H14 106.5
C15 C14 H14 106.5
C16 C14 H14 106.5
C14 C15 H15A 109.5
C14 C15 H15B 109.5
H15A C15 H15B 109.5
C14 C15 H15C 109.5
H15A C15 H15C 109.5
H15B C15 H15C 109.5
C14 C16 H16A 109.5
C14 C16 H16B 109.5
H16A C16 H16B 109.5
C14 C16 H16C 109.5
H16A C16 H16C 109.5
H16B C16 H16C 109.5
O3 C17 O2 123.70(15)
O3 C17 C18 126.10(15)
O2 C17 C18 110.19(14)
C17 C18 H18A 109.5
C17 C18 H18B 109.5
H18A C18 H18B 109.5
C17 C18 H18C 109.5
H18A C18 H18C 109.5
H18B C18 H18C 109.5
C5 C6 C7 124.3(2)
C5 C6 H6 117.9
C7 C6 H6 117.9
C7 C6A C5 105.2(7)
C7 C6A H6A 127.4
C5 C6A H6A 127.4

loop_
_geom_bond_atom_site_label_1
_geom_bond_atom_site_label_2
_geom_bond_distance
O2 C17 1.360(2)
O2 C2 1.4071(19)
O3 C17 1.200(2)
C1 C2 1.390(2)
C1 C10A 1.421(2)
C1 C14 1.526(2)
C2 C3 1.378(2)
C3 C4 1.379(2)
C3 H3 0.9500
C4 C4A 1.396(2)
C4 H4 0.9500
C4A C10A 1.404(2)
C4A C4B 1.543(2)
C4B C5 1.525(2)
C4B C8A 1.545(2)
C4B C13 1.546(2)
C5 C6 1.352(3)
C5 C6A 1.565(11)
C5 H5 0.9500
C7 O1 1.213(10)
C7 O1A 1.215(16)
C7 C6 1.453(4)
C7 C8 1.526(3)
C7 C6A 1.557(9)
C8 C11 1.540(3)
C8 C12 1.540(3)
C8 C8A 1.556(2)
C8A C9 1.530(2)
C8A H8A 1.0000
C9 C10 1.522(2)
C9 H9A 0.9900
C9 H9B 0.9900
C10 C10A 1.519(2)
C10 H10A 0.9900
C10 H10B 0.9900
C11 H11A 0.9800
C11 H11B 0.9800
C11 H11C 0.9800
C12 H12A 0.9800
C12 H12B 0.9800
C12 H12C 0.9800
C13 H13A 0.9800
C13 H13B 0.9800
C13 H13C 0.9800
C14 C15 1.531(3)
C14 C16 1.537(3)
C14 H14 1.0000
C15 H15A 0.9800
C15 H15B 0.9800
C15 H15C 0.9800
C16 H16A 0.9800
C16 H16B 0.9800
C16 H16C 0.9800
C17 C18 1.490(2)
C18 H18A 0.9800
C18 H18B 0.9800
C18 H18C 0.9800
C6 H6 0.9500
C6A H6A 0.9500

loop_
_geom_hbond_atom_site_label_D
_geom_hbond_atom_site_label_H
_geom_hbond_atom_site_label_A
_geom_hbond_site_symmetry_A
_geom_hbond_distance_DH
_geom_hbond_distance_HA
_geom_hbond_distance_DA
_geom_hbond_angle_DHA
C4 H4 O1 2_645 0.95 2.50 3.411(10) 159.4
C4 H4 O1A 2_645 0.95 2.55 3.428(17) 154.0
C10 H10B O1A 2_545 0.99 2.55 3.328(17) 135.5
C13 H13C O3 2_656 0.98 2.59 3.530(2) 161.1
C18 H18A Cg1 2_646 0.98 2.55 3.504(2) 165.0

_cod_database_fobs_code 2242458
